data_7055030
loop_
_publ_author_name
'Cargnelutti, Roberta'
'da Silva, Felipe Dornelles'
'Abram, Ulrich'
'Lang, Ernesto Schulz'

_publ_section_title
;
 Metal complexes with bis(2-pyridyl)diselenoethers: structural chemistry
 and catalysis
;
_journal_issue 10
_journal_name_full 'New J. Chem.'
_journal_page_first 7948
_journal_paper_doi 10.1039/C5NJ01400J
_journal_volume 39
_journal_year 2015
_chemical_formula_moiety 'C22 H20 Cu4 I4 N4 Se4'
_chemical_formula_sum 'C22 H20 Cu4 I4 N4 Se4'
_chemical_formula_weight 1418.02
_chemical_name_systematic
;
 compound-2
;
_space_group_IT_number 2
_symmetry_cell_setting triclinic
_symmetry_space_group_name_Hall '-P 1'
_symmetry_space_group_name_H-M 'P -1'
_atom_sites_solution_hydrogens geom
_atom_sites_solution_primary direct
_atom_sites_solution_secondary difmap
_audit_block_doi 10.5517/cc1j3pcp
_audit_creation_method SHELXL-97
_audit_update_record
;
2015-05-28 deposited with the CCDC.
2015-07-28 downloaded from the CCDC.
;
_cell_angle_alpha 70.9600(10)
_cell_angle_beta 88.2760(10)
_cell_angle_gamma 77.3700(10)
_cell_formula_units_Z 1
_cell_length_a 9.0860(2)
_cell_length_b 9.1684(2)
_cell_length_c 10.5159(3)
_cell_measurement_reflns_used 6991
_cell_measurement_temperature 173(2)
_cell_measurement_theta_max 35.00
_cell_measurement_theta_min 3.01
_cell_volume 807.25(3)
_computing_cell_refinement 'Bruker SAINT'
_computing_data_collection 'Bruker APEX2'
_computing_data_reduction 'Bruker SAINT A'
_computing_molecular_graphics 'Bruker SHELXTL'
_computing_publication_material 'Bruker SHELXTL'
_computing_structure_refinement 'SHELXL-97 (Sheldrick, 2008)'
_computing_structure_solution 'SHELXS-97 (Sheldrick, 2008)'
_diffrn_ambient_temperature 173(2)
_diffrn_measured_fraction_theta_full 0.984
_diffrn_measured_fraction_theta_max 0.984
_diffrn_measurement_device_type 'Bruker APEX-II CCD'
_diffrn_measurement_method '\f and \w scans'
_diffrn_radiation_monochromator graphite
_diffrn_radiation_source 'fine-focus sealed tube'
_diffrn_radiation_type MoK\a
_diffrn_radiation_wavelength 0.71073
_diffrn_reflns_av_R_equivalents 0.0127
_diffrn_reflns_av_sigmaI/netI 0.0210
_diffrn_reflns_limit_h_max 14
_diffrn_reflns_limit_h_min -14
_diffrn_reflns_limit_k_max 14
_diffrn_reflns_limit_k_min -14
_diffrn_reflns_limit_l_max 16
_diffrn_reflns_limit_l_min -16
_diffrn_reflns_number 11123
_diffrn_reflns_theta_full 35.02
_diffrn_reflns_theta_max 35.02
_diffrn_reflns_theta_min 2.30
_exptl_absorpt_coefficient_mu 10.954
_exptl_absorpt_correction_T_max 0.4744
_exptl_absorpt_correction_T_min 0.3532
_exptl_absorpt_correction_type gaussian
_exptl_absorpt_process_details
;
XPREP (Bruker, 2006) was used to perform the
numeric absorption correction based on the face-indexed crystal size.
SADABS (Bruker 2007) performed additional data scaling and corrections.'
;
_exptl_crystal_colour colourless
_exptl_crystal_density_diffrn 2.917
_exptl_crystal_density_method 'not measured'
_exptl_crystal_description plate
_exptl_crystal_F_000 644
_exptl_crystal_size_max 0.12
_exptl_crystal_size_mid 0.12
_exptl_crystal_size_min 0.08
_refine_diff_density_max 1.561
_refine_diff_density_min -0.893
_refine_diff_density_rms 0.120
_refine_ls_extinction_method none
_refine_ls_goodness_of_fit_ref 1.053
_refine_ls_hydrogen_treatment constr
_refine_ls_matrix_type full
_refine_ls_number_parameters 172
_refine_ls_number_reflns 7012
_refine_ls_number_restraints 0
_refine_ls_restrained_S_all 1.053
_refine_ls_R_factor_all 0.0243
_refine_ls_R_factor_gt 0.0193
_refine_ls_shift/su_max 0.002
_refine_ls_shift/su_mean 0.000
_refine_ls_structure_factor_coef Fsqd
_refine_ls_weighting_details 'calc w=1/[\s^2^(Fo^2^)+(0.0259P)^2^+0.0715P] where P=(Fo^2^+2Fc^2^)/3'
_refine_ls_weighting_scheme calc
_refine_ls_wR_factor_gt 0.0475
_refine_ls_wR_factor_ref 0.0489
_reflns_number_gt 6195
_reflns_number_total 7012
_reflns_threshold_expression >2\s(I)
_cod_data_source_file c5nj01400j2.cif
_cod_data_source_block compound-2
_cod_depositor_comments
;
The following automatic conversions were performed:

'_symmetry_cell_setting' value 'Triclinic' changed to 'triclinic'
according to
/usr/data/users/saulius/crontab/automatic-downloads/rss-feeds/RSC/lib/dictionaries/cif_core.dic
dictionary named 'cif_core.dic' version 2.4.2 from 2011-04-26.

'_exptl_absorpt_correction_type' value 'Gaussian' changed to
'gaussian' according to
/usr/data/users/saulius/crontab/automatic-downloads/rss-feeds/RSC/lib/dictionaries/cif_core.dic
dictionary named 'cif_core.dic' version 2.4.2 from 2011-04-26.

Automatic conversion script
Id: cif_fix_values 3271 2015-04-21 07:52:19Z andrius 

 Adding full bibliography for 7055029--7055034.cif.
;
_cod_original_sg_symbol_H-M P-1
_cod_database_code 7055030

loop_
_symmetry_equiv_pos_as_xyz
'x, y, z'
'-x, -y, -z'

loop_
_atom_site_label
_atom_site_type_symbol
_atom_site_fract_x
_atom_site_fract_y
_atom_site_fract_z
_atom_site_U_iso_or_equiv
_atom_site_adp_type
_atom_site_occupancy
_atom_site_symmetry_multiplicity
_atom_site_calc_flag
_atom_site_refinement_flags
I1 I 0.608713(13) 0.853435(13) 0.379281(11) 0.02094(3) Uani 1 1 d .
Cu2 Cu 0.32213(3) 0.92210(3) 0.32881(2) 0.02435(5) Uani 1 1 d .
I2 I 0.791412(13) 0.765726(13) 0.769711(12) 0.02258(3) Uani 1 1 d .
Se1 Se 0.177397(19) 0.859464(18) 0.529252(16) 0.01719(3) Uani 1 1 d .
Se2 Se 0.14252(2) 0.60040(2) 0.382213(18) 0.02253(4) Uani 1 1 d .
Cu1 Cu 0.52750(3) 0.85566(3) 0.62684(3) 0.02559(5) Uani 1 1 d .
N1 N 0.41496(17) 0.67579(16) 0.70935(14) 0.0186(2) Uani 1 1 d .
N2 N 0.24133(19) 0.84939(18) 0.18440(15) 0.0230(3) Uani 1 1 d .
C5 C 0.27918(19) 0.67119(18) 0.66706(16) 0.0166(3) Uani 1 1 d .
C1 C 0.4862(2) 0.5489(2) 0.81177(19) 0.0254(3) Uani 1 1 d .
H4 H 0.5828 0.5495 0.8434 0.030 Uiso 1 1 calc R
C2 C 0.4261(2) 0.4187(2) 0.87274(19) 0.0269(4) Uani 1 1 d .
H3 H 0.4801 0.3321 0.9446 0.032 Uiso 1 1 calc R
C3 C 0.2857(2) 0.4164(2) 0.82740(19) 0.0254(3) Uani 1 1 d .
H1 H 0.2416 0.3282 0.8677 0.030 Uiso 1 1 calc R
C4 C 0.2103(2) 0.5444(2) 0.72262(18) 0.0217(3) Uani 1 1 d .
H2 H 0.1138 0.5458 0.6893 0.026 Uiso 1 1 calc R
C6 C 0.0424(2) 0.7683(2) 0.45134(18) 0.0209(3) Uani 1 1 d .
H5 H -0.0270 0.7257 0.5210 0.025 Uiso 1 1 calc R
H10 H -0.0196 0.8541 0.3769 0.025 Uiso 1 1 calc R
C7 C 0.1693(2) 0.73111(19) 0.20250(17) 0.0191(3) Uani 1 1 d .
C11 C 0.2614(3) 0.9342(3) 0.0565(2) 0.0313(4) Uani 1 1 d .
H6 H 0.3102 1.0196 0.0417 0.038 Uiso 1 1 calc R
C10 C 0.2148(3) 0.9037(3) -0.0548(2) 0.0348(4) Uani 1 1 d .
H9 H 0.2320 0.9663 -0.1434 0.042 Uiso 1 1 calc R
C9 C 0.1432(3) 0.7807(3) -0.0340(2) 0.0322(4) Uani 1 1 d .
H7 H 0.1114 0.7558 -0.1082 0.039 Uiso 1 1 calc R
C8 C 0.1180(2) 0.6941(2) 0.0958(2) 0.0261(3) Uani 1 1 d .
H8 H 0.0665 0.6105 0.1123 0.031 Uiso 1 1 calc R

loop_
_atom_site_aniso_label
_atom_site_aniso_U_11
_atom_site_aniso_U_22
_atom_site_aniso_U_33
_atom_site_aniso_U_23
_atom_site_aniso_U_13
_atom_site_aniso_U_12
I1 0.01951(5) 0.02393(5) 0.02117(5) -0.00865(4) 0.00189(4) -0.00671(4)
Cu2 0.02423(11) 0.02824(10) 0.02252(10) -0.00585(8) -0.00057(8) -0.01334(9)
I2 0.02155(5) 0.02223(5) 0.02257(5) -0.00360(4) -0.00322(4) -0.00716(4)
Se1 0.01828(7) 0.01674(6) 0.01682(7) -0.00467(5) -0.00124(5) -0.00545(5)
Se2 0.03172(10) 0.01883(7) 0.01959(8) -0.00597(6) 0.00250(6) -0.01150(6)
Cu1 0.02493(11) 0.02556(10) 0.02681(11) -0.00580(8) 0.00095(9) -0.01091(8)
N1 0.0178(6) 0.0207(6) 0.0170(6) -0.0046(5) -0.0004(5) -0.0061(5)
N2 0.0276(8) 0.0244(6) 0.0190(6) -0.0055(5) 0.0013(5) -0.0120(6)
C5 0.0189(7) 0.0176(6) 0.0144(6) -0.0058(5) 0.0008(5) -0.0056(5)
C1 0.0235(8) 0.0254(7) 0.0230(8) -0.0015(6) -0.0042(6) -0.0059(6)
C2 0.0313(9) 0.0218(7) 0.0227(8) -0.0002(6) -0.0038(7) -0.0061(7)
C3 0.0306(9) 0.0192(7) 0.0245(8) -0.0021(6) 0.0025(7) -0.0095(6)
C4 0.0243(8) 0.0221(7) 0.0201(7) -0.0045(6) 0.0006(6) -0.0114(6)
C6 0.0183(7) 0.0263(7) 0.0203(7) -0.0086(6) 0.0002(6) -0.0076(6)
C7 0.0201(7) 0.0208(6) 0.0178(7) -0.0070(5) 0.0004(5) -0.0065(5)
C11 0.0428(12) 0.0331(9) 0.0209(8) -0.0064(7) 0.0062(8) -0.0190(8)
C10 0.0451(13) 0.0412(11) 0.0189(8) -0.0070(7) 0.0052(8) -0.0161(9)
C9 0.0374(11) 0.0433(11) 0.0213(8) -0.0149(8) 0.0004(7) -0.0135(9)
C8 0.0279(9) 0.0317(8) 0.0238(8) -0.0129(7) -0.0001(7) -0.0111(7)

loop_
_atom_type_symbol
_atom_type_description
_atom_type_scat_dispersion_real
_atom_type_scat_dispersion_imag
_atom_type_scat_source
C C 0.0033 0.0016 'International Tables Vol C Tables 4.2.6.8 and 6.1.1.4'
H H 0.0000 0.0000 'International Tables Vol C Tables 4.2.6.8 and 6.1.1.4'
N N 0.0061 0.0033 'International Tables Vol C Tables 4.2.6.8 and 6.1.1.4'
Cu Cu 0.3201 1.2651 'International Tables Vol C Tables 4.2.6.8 and 6.1.1.4'
Se Se -0.0929 2.2259 'International Tables Vol C Tables 4.2.6.8 and 6.1.1.4'
I I -0.4742 1.8119 'International Tables Vol C Tables 4.2.6.8 and 6.1.1.4'

loop_
_geom_angle_atom_site_label_1
_geom_angle_atom_site_label_2
_geom_angle_atom_site_label_3
_geom_angle
_geom_angle_site_symmetry_1
_geom_angle_site_symmetry_3
Cu2 I1 Cu1 65.895(8) . 2_676
Cu2 I1 Cu1 83.536(8) . .
Cu1 I1 Cu1 69.297(9) 2_676 .
N2 Cu2 Se1 110.29(4) . .
N2 Cu2 I1 118.35(5) . .
Se1 Cu2 I1 113.437(10) . .
N2 Cu2 I2 100.56(4) . 2_676
Se1 Cu2 I2 99.101(10) . 2_676
I1 Cu2 I2 112.701(9) . 2_676
N2 Cu2 Cu1 144.67(4) . 2_676
Se1 Cu2 Cu1 101.355(10) . 2_676
I1 Cu2 Cu1 58.639(7) . 2_676
I2 Cu2 Cu1 58.146(7) 2_676 2_676
Cu2 I2 Cu1 64.110(7) 2_676 .
C5 Se1 C6 99.12(7) . .
C5 Se1 Cu2 112.13(5) . .
C6 Se1 Cu2 93.54(5) . .
C7 Se2 C6 97.89(7) . .
N1 Cu1 I1 117.94(4) . 2_676
N1 Cu1 I2 105.60(4) . .
I1 Cu1 I2 109.386(9) 2_676 .
N1 Cu1 I1 108.32(4) . .
I1 Cu1 I1 110.703(9) 2_676 .
I2 Cu1 I1 103.863(9) . .
N1 Cu1 Cu2 147.34(4) . 2_676
I1 Cu1 Cu2 55.465(7) 2_676 2_676
I2 Cu1 Cu2 57.744(7) . 2_676
I1 Cu1 Cu2 103.245(9) . 2_676
N1 Cu1 Cu1 133.47(4) . 2_676
I1 Cu1 Cu1 55.744(8) 2_676 2_676
I2 Cu1 Cu1 120.148(12) . 2_676
I1 Cu1 Cu1 54.959(8) . 2_676
Cu2 Cu1 Cu1 72.917(10) 2_676 2_676
C5 N1 C1 116.78(14) . .
C5 N1 Cu1 125.58(11) . .
C1 N1 Cu1 117.59(12) . .
C7 N2 C11 116.99(16) . .
C7 N2 Cu2 128.06(12) . .
C11 N2 Cu2 114.94(13) . .
N1 C5 C4 123.50(15) . .
N1 C5 Se1 115.14(11) . .
C4 C5 Se1 121.25(13) . .
N1 C1 C2 123.51(17) . .
N1 C1 H4 118.2 . .
C2 C1 H4 118.2 . .
C1 C2 C3 118.74(16) . .
C1 C2 H3 120.6 . .
C3 C2 H3 120.6 . .
C2 C3 C4 119.05(16) . .
C2 C3 H1 120.5 . .
C4 C3 H1 120.5 . .
C3 C4 C5 118.42(17) . .
C3 C4 H2 120.8 . .
C5 C4 H2 120.8 . .
Se2 C6 Se1 115.25(9) . .
Se2 C6 H5 108.5 . .
Se1 C6 H5 108.5 . .
Se2 C6 H10 108.5 . .
Se1 C6 H10 108.5 . .
H5 C6 H10 107.5 . .
N2 C7 C8 122.77(16) . .
N2 C7 Se2 119.35(12) . .
C8 C7 Se2 117.83(13) . .
N2 C11 C10 123.61(19) . .
N2 C11 H6 118.2 . .
C10 C11 H6 118.2 . .
C9 C10 C11 118.46(19) . .
C9 C10 H9 120.8 . .
C11 C10 H9 120.8 . .
C10 C9 C8 119.19(19) . .
C10 C9 H7 120.4 . .
C8 C9 H7 120.4 . .
C9 C8 C7 118.96(18) . .
C9 C8 H8 120.5 . .
C7 C8 H8 120.5 . .

loop_
_geom_bond_atom_site_label_1
_geom_bond_atom_site_label_2
_geom_bond_distance
_geom_bond_site_symmetry_2
I1 Cu2 2.5703(3) .
I1 Cu1 2.6643(3) 2_676
I1 Cu1 2.6897(3) .
Cu2 N2 2.0570(16) .
Cu2 Se1 2.4240(3) .
Cu2 I2 2.6773(3) 2_676
Cu2 Cu1 2.8481(3) 2_676
I2 Cu2 2.6773(3) 2_676
I2 Cu1 2.6890(3) .
Se1 C5 1.9197(15) .
Se1 C6 1.9566(17) .
Se2 C7 1.9207(17) .
Se2 C6 1.9504(17) .
Cu1 N1 2.0661(14) .
Cu1 I1 2.6643(3) 2_676
Cu1 Cu2 2.8481(3) 2_676
Cu1 Cu1 3.0441(5) 2_676
N1 C5 1.338(2) .
N1 C1 1.352(2) .
N2 C7 1.345(2) .
N2 C11 1.346(2) .
C5 C4 1.392(2) .
C1 C2 1.378(3) .
C1 H4 0.9500 .
C2 C3 1.382(3) .
C2 H3 0.9500 .
C3 C4 1.382(3) .
C3 H1 0.9500 .
C4 H2 0.9500 .
C6 H5 0.9900 .
C6 H10 0.9900 .
C7 C8 1.393(2) .
C11 C10 1.386(3) .
C11 H6 0.9500 .
C10 C9 1.377(3) .
C10 H9 0.9500 .
C9 C8 1.378(3) .
C9 H7 0.9500 .
C8 H8 0.9500 .

loop_
_geom_torsion_atom_site_label_1
_geom_torsion_atom_site_label_2
_geom_torsion_atom_site_label_3
_geom_torsion_atom_site_label_4
_geom_torsion
_geom_torsion_site_symmetry_1
_geom_torsion_site_symmetry_4
Cu1 I1 Cu2 N2 139.18(5) 2_676 .
Cu1 I1 Cu2 N2 -150.64(5) . .
Cu1 I1 Cu2 Se1 -89.261(12) 2_676 .
Cu1 I1 Cu2 Se1 -19.082(10) . .
Cu1 I1 Cu2 I2 22.345(9) 2_676 2_676
Cu1 I1 Cu2 I2 92.524(10) . 2_676
Cu1 I1 Cu2 Cu1 70.179(9) . 2_676
N2 Cu2 Se1 C5 100.16(7) . .
I1 Cu2 Se1 C5 -35.25(5) . .
I2 Cu2 Se1 C5 -154.95(5) 2_676 .
Cu1 Cu2 Se1 C5 -95.81(5) 2_676 .
N2 Cu2 Se1 C6 -1.18(7) . .
I1 Cu2 Se1 C6 -136.58(5) . .
I2 Cu2 Se1 C6 103.72(5) 2_676 .
Cu1 Cu2 Se1 C6 162.85(5) 2_676 .
Cu2 I2 Cu1 N1 -149.02(4) 2_676 .
Cu2 I2 Cu1 I1 -21.137(9) 2_676 2_676
Cu2 I2 Cu1 I1 97.083(9) 2_676 .
Cu2 I2 Cu1 Cu1 39.805(14) 2_676 2_676
Cu2 I1 Cu1 N1 64.12(4) . .
Cu1 I1 Cu1 N1 130.76(5) 2_676 .
Cu2 I1 Cu1 I1 -66.636(9) . 2_676
Cu1 I1 Cu1 I1 0.0 2_676 2_676
Cu2 I1 Cu1 I2 176.057(9) . .
Cu1 I1 Cu1 I2 -117.307(12) 2_676 .
Cu2 I1 Cu1 Cu2 -124.384(8) . 2_676
Cu1 I1 Cu1 Cu2 -57.748(8) 2_676 2_676
Cu2 I1 Cu1 Cu1 -66.636(9) . 2_676
I1 Cu1 N1 C5 58.45(15) 2_676 .
I2 Cu1 N1 C5 -178.99(13) . .
I1 Cu1 N1 C5 -68.22(14) . .
Cu2 Cu1 N1 C5 127.25(12) 2_676 .
Cu1 Cu1 N1 C5 -9.52(17) 2_676 .
I1 Cu1 N1 C1 -124.06(13) 2_676 .
I2 Cu1 N1 C1 -1.49(15) . .
I1 Cu1 N1 C1 109.27(13) . .
Cu2 Cu1 N1 C1 -55.25(17) 2_676 .
Cu1 Cu1 N1 C1 167.98(12) 2_676 .
Se1 Cu2 N2 C7 -27.00(17) . .
I1 Cu2 N2 C7 105.95(15) . .
I2 Cu2 N2 C7 -130.91(15) 2_676 .
Cu1 Cu2 N2 C7 -179.20(11) 2_676 .
Se1 Cu2 N2 C11 151.54(14) . .
I1 Cu2 N2 C11 -75.51(16) . .
I2 Cu2 N2 C11 47.63(16) 2_676 .
Cu1 Cu2 N2 C11 -0.7(2) 2_676 .
C1 N1 C5 C4 -0.1(3) . .
Cu1 N1 C5 C4 177.41(13) . .
C1 N1 C5 Se1 176.28(13) . .
Cu1 N1 C5 Se1 -6.21(18) . .
C6 Se1 C5 N1 156.92(13) . .
Cu2 Se1 C5 N1 59.28(13) . .
C6 Se1 C5 C4 -26.61(15) . .
Cu2 Se1 C5 C4 -124.25(13) . .
C5 N1 C1 C2 -0.1(3) . .
Cu1 N1 C1 C2 -177.79(16) . .
N1 C1 C2 C3 0.1(3) . .
C1 C2 C3 C4 0.0(3) . .
C2 C3 C4 C5 -0.2(3) . .
N1 C5 C4 C3 0.2(3) . .
Se1 C5 C4 C3 -175.93(14) . .
C7 Se2 C6 Se1 -88.66(10) . .
C5 Se1 C6 Se2 -58.55(10) . .
Cu2 Se1 C6 Se2 54.54(8) . .
C11 N2 C7 C8 0.7(3) . .
Cu2 N2 C7 C8 179.20(14) . .
C11 N2 C7 Se2 177.90(15) . .
Cu2 N2 C7 Se2 -3.6(2) . .
C6 Se2 C7 N2 55.02(15) . .
C6 Se2 C7 C8 -127.63(15) . .
C7 N2 C11 C10 -1.3(3) . .
Cu2 N2 C11 C10 -179.99(19) . .
N2 C11 C10 C9 0.4(4) . .
C11 C10 C9 C8 1.1(4) . .
C10 C9 C8 C7 -1.6(3) . .
N2 C7 C8 C9 0.7(3) . .
Se2 C7 C8 C9 -176.52(16) . .
